data_4303117
loop_
_publ_author_name
'Sharonna Greenberg'
'Douglas W. Stephan'

_publ_section_title
;
Phosphines Bearing Alkyne Substituents: Synthesis and Hydrophosphination
Polymerization
;
_journal_name_full 'Inorganic Chemistry'
_journal_page_first 8623
_journal_page_last 8631
_journal_paper_doi 10.1021/ic9012284
_journal_volume 48
_journal_year 2009
_chemical_formula_sum 'C16 H13 Cl2 P'
_chemical_formula_weight 307.13
_space_group_IT_number 2
_symmetry_cell_setting triclinic
_symmetry_space_group_name_Hall '-P 1'
_symmetry_space_group_name_H-M 'P -1'
_atom_sites_solution_hydrogens geom
_atom_sites_solution_primary direct
_atom_sites_solution_secondary difmap
_audit_creation_method SHELXL-97
_cell_angle_alpha 81.541(2)
_cell_angle_beta 82.734(2)
_cell_angle_gamma 86.607(2)
_cell_formula_units_Z 2
_cell_length_a 7.7142(14)
_cell_length_b 8.2249(15)
_cell_length_c 12.280(2)
_cell_measurement_temperature 296(2)
_cell_measurement_theta_max 25.0
_cell_measurement_theta_min 2.0
_cell_volume 763.8(2)
_computing_cell_refinement 'Bruker XSCANS'
_computing_data_collection 'Bruker XSCANS'
_computing_data_reduction 'Bruker SHELXTL'
_computing_molecular_graphics 'Bruker SHELXTL'
_computing_publication_material 'Bruker SHELXTL'
_computing_structure_refinement 'SHELXL-97 (Sheldrick, 1997)'
_computing_structure_solution 'SHELXS-97 (Sheldrick, 1990)'
_diffrn_ambient_temperature 296(2)
_diffrn_measured_fraction_theta_full 0.997
_diffrn_measured_fraction_theta_max 0.997
_diffrn_radiation_monochromator graphite
_diffrn_radiation_source 'fine-focus sealed tube'
_diffrn_radiation_type MoK\a
_diffrn_radiation_wavelength 0.71073
_diffrn_reflns_av_R_equivalents 0.0270
_diffrn_reflns_av_sigmaI/netI 0.0284
_diffrn_reflns_limit_h_max 9
_diffrn_reflns_limit_h_min -9
_diffrn_reflns_limit_k_max 9
_diffrn_reflns_limit_k_min -9
_diffrn_reflns_limit_l_max 14
_diffrn_reflns_limit_l_min -14
_diffrn_reflns_number 7340
_diffrn_reflns_theta_full 25.00
_diffrn_reflns_theta_max 25.00
_diffrn_reflns_theta_min 1.69
_exptl_absorpt_coefficient_mu 0.513
_exptl_absorpt_correction_T_max 0.86655
_exptl_absorpt_correction_T_min 0.65430
_exptl_absorpt_correction_type multi-scan
_exptl_crystal_density_diffrn 1.335
_exptl_crystal_density_method 'not measured'
_exptl_crystal_F_000 316
_exptl_crystal_size_max 0.29
_exptl_crystal_size_mid 0.23
_exptl_crystal_size_min 0.22
_refine_diff_density_max 0.386
_refine_diff_density_min -0.205
_refine_diff_density_rms 0.040
_refine_ls_extinction_method none
_refine_ls_goodness_of_fit_ref 1.048
_refine_ls_hydrogen_treatment constr
_refine_ls_matrix_type full
_refine_ls_number_parameters 172
_refine_ls_number_reflns 2683
_refine_ls_number_restraints 0
_refine_ls_restrained_S_all 1.048
_refine_ls_R_factor_all 0.0588
_refine_ls_R_factor_gt 0.0439
_refine_ls_shift/su_max 0.000
_refine_ls_shift/su_mean 0.000
_refine_ls_structure_factor_coef Fsqd
_refine_ls_weighting_details 'calc w=1/[\s^2^(Fo^2^)+(0.0578P)^2^+0.2523P] where P=(Fo^2^+2Fc^2^)/3'
_refine_ls_weighting_scheme calc
_refine_ls_wR_factor_gt 0.1139
_refine_ls_wR_factor_ref 0.1239
_reflns_number_gt 2046
_reflns_number_total 2683
_reflns_threshold_expression >2sigma(I)
_cod_data_source_file ic9012284_si_002_4.cif
_cod_data_source_block Cl2PC6H2(Me)2C?CPh
_cod_database_code 4303117

loop_
_symmetry_equiv_pos_as_xyz
'x, y, z'
'-x, -y, -z'

loop_
_atom_site_label
_atom_site_type_symbol
_atom_site_fract_x
_atom_site_fract_y
_atom_site_fract_z
_atom_site_U_iso_or_equiv
_atom_site_adp_type
_atom_site_occupancy
_atom_site_symmetry_multiplicity
_atom_site_calc_flag
_atom_site_refinement_flags
_atom_site_disorder_assembly
_atom_site_disorder_group
P1 P 0.47623(10) 0.44399(8) 0.33763(6) 0.0669(2) Uani 1 1 d . . .
Cl2 Cl 0.32667(11) 0.28928(10) 0.27380(8) 0.0926(3) Uani 1 1 d . . .
Cl1 Cl 0.67551(12) 0.28234(11) 0.38599(7) 0.0971(3) Uani 1 1 d . . .
C1 C 0.5808(3) 0.5649(3) 0.21286(19) 0.0535(6) Uani 1 1 d . . .
C6 C 0.5648(3) 0.7360(3) 0.2172(2) 0.0551(6) Uani 1 1 d . . .
C4 C 0.7272(4) 0.7854(3) 0.0348(2) 0.0625(6) Uani 1 1 d . . .
C11 C 0.9419(3) 1.1025(3) -0.2260(2) 0.0593(6) Uani 1 1 d . . .
C5 C 0.6365(3) 0.8425(3) 0.1272(2) 0.0622(7) Uani 1 1 d . . .
H5A H 0.6235 0.9552 0.1288 0.075 Uiso 1 1 calc R . .
C9 C 0.8034(4) 0.8982(3) -0.0570(2) 0.0693(7) Uani 1 1 d . . .
C2 C 0.6717(3) 0.5049(3) 0.1191(2) 0.0601(6) Uani 1 1 d . . .
C3 C 0.7438(4) 0.6171(3) 0.0322(2) 0.0652(7) Uani 1 1 d . . .
H3A H 0.8051 0.5784 -0.0297 0.078 Uiso 1 1 calc R . .
C16 C 0.9405(4) 1.2704(3) -0.2229(2) 0.0705(7) Uani 1 1 d . . .
H16A H 0.8911 1.3128 -0.1593 0.085 Uiso 1 1 calc R . .
C10 C 0.8672(4) 0.9919(3) -0.1330(2) 0.0674(7) Uani 1 1 d . . .
C8 C 0.4768(4) 0.8095(3) 0.3169(2) 0.0705(7) Uani 1 1 d . . .
H8A H 0.4806 0.9272 0.3021 0.106 Uiso 1 1 calc R . .
H8B H 0.5365 0.7697 0.3801 0.106 Uiso 1 1 calc R . .
H8C H 0.3572 0.7784 0.3317 0.106 Uiso 1 1 calc R . .
C15 C 1.0117(4) 1.3749(4) -0.3134(3) 0.0798(8) Uani 1 1 d . . .
H15A H 1.0112 1.4873 -0.3105 0.096 Uiso 1 1 calc R . .
C7 C 0.6979(4) 0.3243(3) 0.1063(2) 0.0808(9) Uani 1 1 d . . .
H7A H 0.7634 0.3134 0.0357 0.121 Uiso 1 1 calc R . .
H7B H 0.5861 0.2768 0.1106 0.121 Uiso 1 1 calc R . .
H7C H 0.7607 0.2682 0.1644 0.121 Uiso 1 1 calc R . .
C13 C 1.0852(4) 1.1486(4) -0.4118(3) 0.0857(9) Uani 1 1 d . . .
H13A H 1.1339 1.1072 -0.4758 0.103 Uiso 1 1 calc R . .
C14 C 1.0832(4) 1.3139(4) -0.4074(3) 0.0823(9) Uani 1 1 d . . .
H14A H 1.1306 1.3849 -0.4686 0.099 Uiso 1 1 calc R . .
C12 C 1.0150(4) 1.0435(4) -0.3213(3) 0.0750(8) Uani 1 1 d . . .
H12A H 1.0171 0.9312 -0.3246 0.090 Uiso 1 1 calc R . .

loop_
_atom_site_aniso_label
_atom_site_aniso_U_11
_atom_site_aniso_U_22
_atom_site_aniso_U_33
_atom_site_aniso_U_23
_atom_site_aniso_U_13
_atom_site_aniso_U_12
P1 0.0828(5) 0.0535(4) 0.0602(4) -0.0081(3) 0.0095(3) -0.0065(3)
Cl2 0.0971(6) 0.0720(5) 0.1089(7) -0.0146(4) 0.0011(5) -0.0286(4)
Cl1 0.1119(7) 0.0840(6) 0.0830(6) 0.0204(4) -0.0073(5) 0.0081(5)
C1 0.0622(14) 0.0436(12) 0.0543(13) -0.0064(10) -0.0053(11) -0.0026(10)
C6 0.0582(14) 0.0481(13) 0.0608(14) -0.0102(11) -0.0119(11) -0.0003(11)
C4 0.0725(16) 0.0532(14) 0.0599(15) 0.0038(11) -0.0117(13) -0.0098(12)
C11 0.0561(14) 0.0594(15) 0.0607(15) 0.0024(12) -0.0107(12) -0.0085(11)
C5 0.0713(16) 0.0418(12) 0.0742(17) -0.0049(12) -0.0152(14) -0.0024(11)
C9 0.0789(18) 0.0601(16) 0.0678(17) 0.0029(13) -0.0133(14) -0.0125(14)
C2 0.0742(16) 0.0482(13) 0.0565(14) -0.0085(11) -0.0016(12) -0.0022(12)
C3 0.0823(18) 0.0573(15) 0.0531(14) -0.0070(12) 0.0019(13) -0.0024(13)
C16 0.0726(17) 0.0631(17) 0.0733(17) -0.0046(13) -0.0014(14) -0.0104(13)
C10 0.0729(17) 0.0608(16) 0.0674(17) 0.0015(13) -0.0125(13) -0.0098(13)
C8 0.0790(19) 0.0573(15) 0.0776(18) -0.0237(13) -0.0063(14) 0.0046(13)
C15 0.0717(18) 0.0572(16) 0.104(2) 0.0094(16) -0.0057(17) -0.0076(14)
C7 0.115(2) 0.0506(15) 0.0709(18) -0.0135(13) 0.0146(16) 0.0001(15)
C13 0.083(2) 0.099(2) 0.0705(19) -0.0091(17) 0.0061(16) -0.0078(18)
C14 0.0667(18) 0.090(2) 0.079(2) 0.0223(17) -0.0006(15) -0.0106(16)
C12 0.0746(18) 0.0635(17) 0.084(2) -0.0055(15) -0.0022(15) -0.0074(14)

loop_
_atom_type_symbol
_atom_type_description
_atom_type_scat_dispersion_real
_atom_type_scat_dispersion_imag
_atom_type_scat_source
C C 0.0033 0.0016 'International Tables Vol C Tables 4.2.6.8 and 6.1.1.4'
H H 0.0000 0.0000 'International Tables Vol C Tables 4.2.6.8 and 6.1.1.4'
P P 0.1023 0.0942 'International Tables Vol C Tables 4.2.6.8 and 6.1.1.4'
Cl Cl 0.1484 0.1585 'International Tables Vol C Tables 4.2.6.8 and 6.1.1.4'

loop_
_geom_angle_atom_site_label_1
_geom_angle_atom_site_label_2
_geom_angle_atom_site_label_3
_geom_angle
_geom_angle_site_symmetry_1
_geom_angle_site_symmetry_3
_geom_angle_publ_flag
C1 P1 Cl1 102.56(9) . . ?
C1 P1 Cl2 102.40(9) . . ?
Cl1 P1 Cl2 100.43(5) . . ?
C2 C1 C6 120.1(2) . . ?
C2 C1 P1 127.06(18) . . ?
C6 C1 P1 112.82(17) . . ?
C5 C6 C1 118.9(2) . . ?
C5 C6 C8 117.8(2) . . ?
C1 C6 C8 123.3(2) . . ?
C5 C4 C3 118.9(2) . . ?
C5 C4 C9 120.7(2) . . ?
C3 C4 C9 120.4(3) . . ?
C12 C11 C16 118.6(2) . . ?
C12 C11 C10 120.2(2) . . ?
C16 C11 C10 121.2(3) . . ?
C6 C5 C4 121.6(2) . . ?
C10 C9 C4 179.8(3) . . ?
C3 C2 C1 118.5(2) . . ?
C3 C2 C7 117.0(2) . . ?
C1 C2 C7 124.5(2) . . ?
C2 C3 C4 121.9(2) . . ?
C15 C16 C11 120.4(3) . . ?
C9 C10 C11 178.7(3) . . ?
C14 C15 C16 120.2(3) . . ?
C14 C13 C12 120.0(3) . . ?
C15 C14 C13 120.1(3) . . ?
C11 C12 C13 120.8(3) . . ?

loop_
_geom_bond_atom_site_label_1
_geom_bond_atom_site_label_2
_geom_bond_distance
_geom_bond_site_symmetry_2
_geom_bond_publ_flag
P1 C1 1.822(2) . ?
P1 Cl1 2.0593(12) . ?
P1 Cl2 2.0641(11) . ?
C1 C2 1.408(3) . ?
C1 C6 1.414(3) . ?
C6 C5 1.382(3) . ?
C6 C8 1.511(3) . ?
C4 C5 1.383(4) . ?
C4 C3 1.388(4) . ?
C4 C9 1.437(4) . ?
C11 C12 1.375(4) . ?
C11 C16 1.387(4) . ?
C11 C10 1.433(3) . ?
C9 C10 1.194(4) . ?
C2 C3 1.386(3) . ?
C2 C7 1.516(3) . ?
C16 C15 1.377(4) . ?
C15 C14 1.366(4) . ?
C13 C14 1.367(5) . ?
C13 C12 1.377(4) . ?

loop_
_cod_related_entry_id
_cod_related_entry_database
_cod_related_entry_code
1 ChemSpider 30660734
